data_4324003
loop_
_publ_author_name
'Wen-Yann Yeh'
Stern
'Duward F. Shriver'

_publ_contact_author
;
D.F. Shriver
Department of Chemistry
Northwestern University
Evanston, IL 60208-3113, USA
;
_publ_contact_author_email ' Shriver@chem.nwu.edu '
_publ_contact_author_fax ' 847-491-7713 '
_publ_contact_author_phone ' 847-491-5655'
_publ_section_title
;
 Syntheses, Characterization, and Structures of Tri- and Tetraruthenium
 Clusters Containing Sulfido, Phenylimido, and (Phenylimino)thio Ligands
;
_journal_name_full 'Inorganic Chemistry'
_journal_page_first 7857
_journal_page_last 7862
_journal_paper_doi 10.1021/ic960697i
_journal_volume 35
_journal_year 1996
_chemical_formula_moiety 'C15 H5 N O9 S Ru3 '
_chemical_formula_sum 'C15 H5 N O9 Ru3 S'
_chemical_formula_weight 678.48
_space_group_IT_number 2
_symmetry_cell_setting triclinic
_symmetry_Int_Tables_number 2
_symmetry_space_group_name_Hall '-P 1'
_symmetry_space_group_name_H-M 'P -1'
_audit_creation_date 'Tue Apr  1 10:55:54 1997'
_audit_creation_method 'from TEXRAY.INF file'
_cell_angle_alpha 92.32(3)
_cell_angle_beta 93.21(3)
_cell_angle_gamma 98.84(2)
_cell_formula_units_Z 2
_cell_length_a 9.585(2)
_cell_length_b 10.151(2)
_cell_length_c 10.555(4)
_cell_measurement_reflns_used 25
_cell_measurement_temperature 153.2
_cell_measurement_theta_max 24.0
_cell_measurement_theta_min 22.9
_cell_volume 1011.9(5)
_computing_cell_refinement 'MSC/AFC Diffractometer Control'
_computing_data_collection 'MSC/AFC Diffractometer Control'
_computing_data_reduction teXsan
_computing_publication_material teXsan
_computing_structure_refinement teXsan
_computing_structure_solution SHELXS86
_diffrn_ambient_temperature 153.2
_diffrn_measurement_device CAD4
_diffrn_measurement_method 'omega/theta scans'
_diffrn_orient_matrix_UB_11 -0.10188
_diffrn_orient_matrix_UB_12 0.00893
_diffrn_orient_matrix_UB_13 -0.01584
_diffrn_orient_matrix_UB_21 -0.02342
_diffrn_orient_matrix_UB_22 -0.09807
_diffrn_orient_matrix_UB_23 -0.02138
_diffrn_orient_matrix_UB_31 -0.01623
_diffrn_orient_matrix_UB_32 -0.01627
_diffrn_orient_matrix_UB_33 0.09120
_diffrn_radiation_monochromator graphite
_diffrn_radiation_source 'X-ray tube'
_diffrn_radiation_type MoKalpha
_diffrn_radiation_wavelength 0.7107
_diffrn_reflns_av_R_equivalents 1.10
_diffrn_reflns_limit_h_max 11
_diffrn_reflns_limit_h_min -11
_diffrn_reflns_limit_k_max 12
_diffrn_reflns_limit_k_min -12
_diffrn_reflns_limit_l_max 12
_diffrn_reflns_limit_l_min 0
_diffrn_reflns_number 3768
_diffrn_reflns_theta_max 24.97
_diffrn_standards_decay_% 0.00
_diffrn_standards_interval_count 90
_diffrn_standards_number 3
_exptl_absorpt_coefficient_mu 2.360
_exptl_absorpt_correction_T_max 1.000
_exptl_absorpt_correction_T_min 0.846
_exptl_absorpt_correction_type refdelf
_exptl_absorpt_process_details Walker&Stuart_DIFABS
_exptl_crystal_colour orange
_exptl_crystal_density_diffrn 2.227
_exptl_crystal_description triangular
_exptl_crystal_F_000 644.00
_exptl_crystal_size_max 0.400
_exptl_crystal_size_mid 0.300
_exptl_crystal_size_min 0.200
_refine_diff_density_max 1.32
_refine_diff_density_min -0.83
_refine_ls_extinction_coef 0.93974
_refine_ls_extinction_method Zachariasen_type_2_Gaussian_isotropic
_refine_ls_goodness_of_fit_obs 2.981
_refine_ls_hydrogen_treatment noref
_refine_ls_matrix_type full
_refine_ls_number_parameters 263
_refine_ls_number_reflns 3243
_refine_ls_number_restraints 0
_refine_ls_R_factor_obs 0.0263
_refine_ls_shift/esd_max 0.0000
_refine_ls_structure_factor_coef F
_refine_ls_weighting_scheme sigma
_refine_ls_wR_factor_obs 0.0304
_reflns_number_observed 3243
_reflns_number_total 3555
_reflns_observed_criterion 3.00
_cod_data_source_file ic960697i_1.cif
_cod_data_source_block compound1
_cod_original_sg_symbol_H-M 'P -1 '
_cod_original_formula_sum 'C15 H5 N O9 S Ru3 '
_cod_database_code 4324003

loop_
_symmetry_equiv_pos_as_xyz
'   +x,   +y,   +z'
'   -x,   -y,   -z'

loop_
_atom_site_aniso_label
_atom_site_aniso_U_11
_atom_site_aniso_U_22
_atom_site_aniso_U_33
_atom_site_aniso_U_12
_atom_site_aniso_U_13
_atom_site_aniso_U_23
Ru(1) 0.0187(2) 0.0266(2) 0.0177(2) 0.0079(1) 0.0015(1) 0.0044(1)
Ru(2) 0.0226(2) 0.0241(2) 0.0177(2) 0.0025(1) 0.0018(1) 0.0000(1)
Ru(3) 0.0215(2) 0.0253(2) 0.0183(2) 0.0067(1) -0.0014(1) 0.0067(1)
S 0.0264(6) 0.0353(6) 0.0150(5) 0.0065(5) -0.0009(4) 0.0016(5)
O(1) 0.048(2) 0.068(3) 0.048(2) -0.020(2) -0.012(2) -0.005(2)
O(2) 0.048(2) 0.095(3) 0.049(3) 0.016(2) 0.026(2) -0.010(2)
O(3) 0.059(3) 0.060(3) 0.094(4) 0.031(2) 0.000(2) 0.042(3)
O(4) 0.045(2) 0.036(2) 0.047(2) 0.003(2) 0.007(2) -0.014(2)
O(5) 0.071(3) 0.042(2) 0.028(2) -0.005(2) 0.002(2) 0.013(2)
O(6) 0.026(2) 0.076(3) 0.041(2) 0.013(2) 0.000(2) -0.003(2)
O(7) 0.035(2) 0.066(3) 0.038(2) 0.029(2) -0.006(2) -0.004(2)
O(8) 0.069(3) 0.039(2) 0.051(3) -0.002(2) -0.012(2) -0.005(2)
O(9) 0.030(2) 0.078(3) 0.040(2) -0.004(2) 0.000(2) 0.035(2)
N 0.019(2) 0.020(2) 0.015(2) 0.006(1) 0.000(1) 0.001(1)
C(1) 0.033(3) 0.046(3) 0.026(3) 0.002(2) 0.003(2) 0.007(2)
C(2) 0.027(3) 0.046(3) 0.037(3) 0.012(2) 0.003(2) -0.002(2)
C(3) 0.030(3) 0.045(3) 0.047(3) 0.014(2) 0.004(2) 0.011(3)
C(4) 0.025(2) 0.031(3) 0.030(3) 0.002(2) 0.003(2) -0.002(2)
C(5) 0.034(3) 0.023(2) 0.032(3) -0.002(2) 0.004(2) -0.002(2)
C(6) 0.036(3) 0.040(3) 0.022(2) 0.002(2) 0.000(2) -0.003(2)
C(7) 0.039(3) 0.031(3) 0.022(2) 0.013(2) -0.003(2) 0.000(2)
C(8) 0.032(3) 0.030(3) 0.034(3) 0.004(2) -0.003(2) 0.008(2)
C(9) 0.024(2) 0.043(3) 0.032(3) 0.005(2) -0.005(2) 0.011(2)
C(10) 0.024(2) 0.018(2) 0.017(2) 0.000(2) 0.004(2) 0.003(2)
C(11) 0.024(2) 0.032(2) 0.023(2) 0.007(2) 0.000(2) 0.001(2)
C(12) 0.038(3) 0.038(3) 0.018(2) 0.003(2) -0.004(2) 0.002(2)
C(13) 0.041(3) 0.035(3) 0.018(2) 0.000(2) 0.008(2) -0.004(2)
C(14) 0.035(3) 0.037(3) 0.033(3) 0.010(2) 0.011(2) -0.003(2)
C(15) 0.030(2) 0.030(2) 0.026(2) 0.009(2) 0.003(2) 0.003(2)

loop_
_atom_site_label
_atom_site_fract_x
_atom_site_fract_y
_atom_site_fract_z
_atom_site_U_iso_or_equiv
_atom_site_thermal_displace_type
_atom_site_calc_flag
_atom_site_calc_attached_atom
Ru(1) 0.40418(4) 0.68616(3) 0.21256(3) 0.02045(10) Uij ? ?
Ru(2) 0.14130(4) 0.54519(3) 0.23246(3) 0.02159(10) Uij ? ?
Ru(3) 0.23890(4) 0.87214(3) 0.16235(3) 0.02132(10) Uij ? ?
S 0.2128(1) 0.6610(1) 0.05209(10) 0.0254(3) Uij ? ?
O(1) 0.6167(4) 0.8919(4) 0.3716(4) 0.059(1) Uij ? ?
O(2) 0.6007(4) 0.6617(5) -0.0012(4) 0.063(1) Uij ? ?
O(3) 0.4806(4) 0.4424(4) 0.3416(4) 0.068(2) Uij ? ?
O(4) 0.1072(4) 0.2651(3) 0.1019(3) 0.043(1) Uij ? ?
O(5) 0.1440(4) 0.4214(4) 0.4921(3) 0.048(1) Uij ? ?
O(6) -0.1710(4) 0.5701(4) 0.2158(3) 0.047(1) Uij ? ?
O(7) -0.0612(4) 0.9333(4) 0.1308(3) 0.044(1) Uij ? ?
O(8) 0.3497(4) 1.1195(4) 0.3358(4) 0.055(1) Uij ? ?
O(9) 0.3539(4) 1.0135(4) -0.0690(3) 0.050(1) Uij ? ?
N 0.2240(3) 0.7349(3) 0.3037(3) 0.0178(9) Uij ? ?
C(1) 0.5389(5) 0.8165(5) 0.3127(5) 0.035(1) Uij ? ?
C(2) 0.5312(5) 0.6707(5) 0.0800(5) 0.036(1) Uij ? ?
C(3) 0.4479(5) 0.5313(5) 0.2925(5) 0.039(2) Uij ? ?
C(4) 0.1182(5) 0.3691(5) 0.1487(4) 0.029(1) Uij ? ?
C(5) 0.1406(5) 0.4663(4) 0.3965(5) 0.030(1) Uij ? ?
C(6) -0.0569(5) 0.5564(5) 0.2227(4) 0.033(1) Uij ? ?
C(7) 0.0515(5) 0.9131(5) 0.1419(4) 0.030(1) Uij ? ?
C(8) 0.3092(5) 1.0266(5) 0.2729(5) 0.032(1) Uij ? ?
C(9) 0.3087(5) 0.9639(5) 0.0175(5) 0.033(1) Uij ? ?
C(10) 0.2093(4) 0.7695(4) 0.4348(4) 0.020(1) Uij ? ?
C(11) 0.3014(5) 0.7402(4) 0.5311(4) 0.026(1) Uij ? ?
C(12) 0.2776(5) 0.7645(5) 0.6574(4) 0.032(1) Uij ? ?
C(13) 0.1613(5) 0.8214(5) 0.6899(4) 0.032(1) Uij ? ?
C(14) 0.0699(5) 0.8537(5) 0.5938(5) 0.034(1) Uij ? ?
C(15) 0.0932(5) 0.8291(4) 0.4676(4) 0.028(1) Uij ? ?
H(1) 0.3826 0.7027 0.5103 0.0314 Uij ? ?
H(2) 0.3414 0.7420 0.7222 0.0383 Uij ? ?
H(3) 0.1445 0.8379 0.7765 0.0379 Uij ? ?
H(4) -0.0099 0.8933 0.6149 0.0411 Uij ? ?
H(5) 0.0301 0.8528 0.4029 0.0332 Uij ? ?

loop_
_atom_type_symbol
_atom_type_oxidation_number
_atom_type_number_in_cell
_atom_type_scat_dispersion_real
_atom_type_scat_dispersion_imag
_atom_type_scat_source
Ru 0 6 -1.259 0.836 'International Tables'
C 0 30 0.003 0.002 'International Tables'
S 0 2 0.125 0.123 'International Tables'
N 0 2 0.006 0.003 'International Tables'
O 0 18 0.011 0.006 'International Tables'
H 0 10 0.000 0.000 'International Tables'

loop_
_geom_angle_atom_site_label_1
_geom_angle_atom_site_label_2
_geom_angle_atom_site_label_3
_geom_angle
_geom_angle_site_symmetry_1
_geom_angle_site_symmetry_2
_geom_angle_site_symmetry_3
_geom_angle_publ_flag
Ru(2) Ru(1) Ru(3) 78.53(2) ? ? ? yes
Ru(2) Ru(1) S 54.31(3) ? ? ? yes
Ru(2) Ru(1) N 48.37(9) ? ? ? yes
Ru(2) Ru(1) C(1) 138.5(1) ? ? ? yes
Ru(2) Ru(1) C(2) 128.0(2) ? ? ? yes
Ru(2) Ru(1) C(3) 78.6(2) ? ? ? yes
Ru(3) Ru(1) S 55.03(3) ? ? ? yes
Ru(3) Ru(1) N 49.31(9) ? ? ? yes
Ru(3) Ru(1) C(1) 90.9(2) ? ? ? yes
Ru(3) Ru(1) C(2) 111.0(2) ? ? ? yes
Ru(3) Ru(1) C(3) 153.5(2) ? ? ? yes
S Ru(1) N 73.44(9) ? ? ? yes
S Ru(1) C(1) 143.6(2) ? ? ? yes
S Ru(1) C(2) 88.4(1) ? ? ? yes
S Ru(1) C(3) 118.7(2) ? ? ? yes
N Ru(1) C(1) 94.8(2) ? ? ? yes
N Ru(1) C(2) 158.7(2) ? ? ? yes
N Ru(1) C(3) 104.8(2) ? ? ? yes
C(1) Ru(1) C(2) 93.4(2) ? ? ? yes
C(1) Ru(1) C(3) 97.5(2) ? ? ? yes
C(2) Ru(1) C(3) 93.6(2) ? ? ? yes
Ru(1) Ru(2) S 55.89(3) ? ? ? yes
Ru(1) Ru(2) N 50.76(9) ? ? ? yes
Ru(1) Ru(2) C(4) 112.6(1) ? ? ? yes
Ru(1) Ru(2) C(5) 107.3(1) ? ? ? yes
Ru(1) Ru(2) C(6) 144.1(1) ? ? ? yes
S Ru(2) N 75.74(9) ? ? ? yes
S Ru(2) C(4) 95.4(1) ? ? ? yes
S Ru(2) C(5) 163.1(1) ? ? ? yes
S Ru(2) C(6) 100.5(1) ? ? ? yes
N Ru(2) C(4) 163.4(2) ? ? ? yes
N Ru(2) C(5) 94.8(2) ? ? ? yes
N Ru(2) C(6) 100.6(2) ? ? ? yes
C(4) Ru(2) C(5) 90.1(2) ? ? ? yes
C(4) Ru(2) C(6) 94.8(2) ? ? ? yes
C(5) Ru(2) C(6) 94.9(2) ? ? ? yes
Ru(1) Ru(3) S 56.21(3) ? ? ? yes
Ru(1) Ru(3) N 51.21(9) ? ? ? yes
Ru(1) Ru(3) C(7) 147.2(1) ? ? ? yes
Ru(1) Ru(3) C(8) 107.1(1) ? ? ? yes
Ru(1) Ru(3) C(9) 107.6(1) ? ? ? yes
S Ru(3) N 75.17(9) ? ? ? yes
S Ru(3) C(7) 101.3(1) ? ? ? yes
S Ru(3) C(8) 163.2(1) ? ? ? yes
S Ru(3) C(9) 92.4(2) ? ? ? yes
N Ru(3) C(7) 103.3(2) ? ? ? yes
N Ru(3) C(8) 96.2(2) ? ? ? yes
N Ru(3) C(9) 158.8(2) ? ? ? yes
C(7) Ru(3) C(8) 94.7(2) ? ? ? yes
C(7) Ru(3) C(9) 96.0(2) ? ? ? yes
C(8) Ru(3) C(9) 91.0(2) ? ? ? yes
Ru(1) S Ru(2) 69.79(3) ? ? ? yes
Ru(1) S Ru(3) 68.76(3) ? ? ? yes
Ru(2) S Ru(3) 93.04(4) ? ? ? yes
Ru(1) N Ru(2) 80.9(1) ? ? ? yes
Ru(1) N Ru(3) 79.5(1) ? ? ? yes
Ru(1) N C(10) 129.6(3) ? ? ? yes
Ru(2) N Ru(3) 111.9(1) ? ? ? yes
Ru(2) N C(10) 118.9(2) ? ? ? yes
Ru(3) N C(10) 123.7(2) ? ? ? yes
Ru(1) C(1) O(1) 179.5(4) ? ? ? yes
Ru(1) C(2) O(2) 177.0(5) ? ? ? yes
Ru(1) C(3) O(3) 176.6(5) ? ? ? yes
Ru(2) C(4) O(4) 178.3(4) ? ? ? yes
Ru(2) C(5) O(5) 178.1(4) ? ? ? yes
Ru(2) C(6) O(6) 176.2(5) ? ? ? yes
Ru(3) C(7) O(7) 177.8(4) ? ? ? yes
Ru(3) C(8) O(8) 178.4(4) ? ? ? yes
Ru(3) C(9) O(9) 176.7(5) ? ? ? yes
N C(10) C(11) 122.6(4) ? ? ? yes
N C(10) C(15) 119.0(4) ? ? ? yes
C(11) C(10) C(15) 118.3(4) ? ? ? yes
C(10) C(11) C(12) 121.2(4) ? ? ? yes
C(11) C(12) C(13) 120.3(4) ? ? ? yes
C(12) C(13) C(14) 118.8(4) ? ? ? yes
C(13) C(14) C(15) 120.9(4) ? ? ? yes
C(10) C(15) C(14) 120.4(4) ? ? ? yes

loop_
_geom_bond_atom_site_label_1
_geom_bond_atom_site_label_2
_geom_bond_distance
_geom_bond_site_symmetry_1
_geom_bond_site_symmetry_2
_geom_bond_publ_flag
Ru(1) Ru(2) 2.7233(7) ? ? yes
Ru(1) Ru(3) 2.6947(5) ? ? yes
Ru(1) S 2.403(1) ? ? yes
Ru(1) N 2.136(3) ? ? yes
Ru(1) C(1) 1.935(5) ? ? yes
Ru(1) C(2) 1.923(5) ? ? yes
Ru(1) C(3) 1.905(5) ? ? yes
Ru(2) S 2.357(1) ? ? yes
Ru(2) N 2.062(3) ? ? yes
Ru(2) C(4) 1.938(5) ? ? yes
Ru(2) C(5) 1.937(5) ? ? yes
Ru(2) C(6) 1.918(5) ? ? yes
Ru(3) S 2.369(1) ? ? yes
Ru(3) N 2.078(3) ? ? yes
Ru(3) C(7) 1.908(5) ? ? yes
Ru(3) C(8) 1.927(5) ? ? yes
Ru(3) C(9) 1.921(5) ? ? yes
O(1) C(1) 1.123(6) ? ? yes
O(2) C(2) 1.123(6) ? ? yes
O(3) C(3) 1.135(6) ? ? yes
O(4) C(4) 1.134(5) ? ? yes
O(5) C(5) 1.125(6) ? ? yes
O(6) C(6) 1.123(6) ? ? yes
O(7) C(7) 1.131(6) ? ? yes
O(8) C(8) 1.136(6) ? ? yes
O(9) C(9) 1.135(6) ? ? yes
N C(10) 1.433(5) ? ? yes
C(10) C(11) 1.380(6) ? ? yes
C(10) C(15) 1.399(6) ? ? yes
C(11) C(12) 1.384(6) ? ? yes
C(12) C(13) 1.385(7) ? ? yes
C(13) C(14) 1.385(7) ? ? yes
C(14) C(15) 1.382(6) ? ? yes
